data_1566663
loop_
_publ_author_name
'Tossaint, Alex S.'
'Rebreyend, Christophe'
'Sinha, Vivek'
'Weber, Manuela'
'Canossa, Stefano'
'Pidko, Evgeny A.'
'Filonenko, Georgy A.'

_publ_section_title
;
 Two step activation of Ru-PN3P pincer catalysts for CO2 hydrogenation
;
_journal_issue 9
_journal_name_full 'Catalysis Science &amp; Technology'
_journal_page_first 2972
_journal_page_last 2977
_journal_paper_doi 10.1039/D2CY00485B
_journal_volume 12
_journal_year 2022
_chemical_formula_moiety 'C36 H37 K N3 O3 P2 Ru S'
_chemical_formula_sum 'C36 H37 K N3 O3 P2 Ru S'
_chemical_formula_weight 793.85
_chemical_name_systematic
'Potassium (hydrido carbonyl dimethylsulfoxido N,N\"i>?-bis(diphenylphosphino)-2,6-diamidopyridino ruthenate (II))'
_space_group_crystal_system orthorhombic
_space_group_IT_number 29
_space_group_name_Hall 'P 2c -2ac'
_space_group_name_H-M_alt 'P c a 21'
_atom_sites_solution_hydrogens geom
_audit_creation_date 2021-12-01
_audit_creation_method
;
Olex2 1.5
(compiled 2021.11.18 svn.ra9532c28 for OlexSys, GUI svn.r6429)
;
_audit_update_record
;
2021-12-01 deposited with the CCDC.	2022-03-16 downloaded from the CCDC.
;
_cell_angle_alpha 90
_cell_angle_beta 90
_cell_angle_gamma 90
_cell_formula_units_Z 4
_cell_length_a 12.6529(5)
_cell_length_b 18.7504(6)
_cell_length_c 15.5836(5)
_cell_measurement_reflns_used 13980
_cell_measurement_temperature 104.90
_cell_measurement_theta_max 75.0
_cell_measurement_theta_min 3.2
_cell_volume 3697.2(2)
_computing_molecular_graphics 'Olex2 1.5 (Dolomanov et al., 2009)'
_computing_publication_material 'Olex2 1.5 (Dolomanov et al., 2009)'
_computing_structure_refinement 'SHELXL 2014/7 (Sheldrick, 2015)'
_diffrn_ambient_temperature 104.90
_diffrn_detector 'Bruker APEX2 area detector'
_diffrn_detector_area_resol_mean 7.9
_diffrn_detector_type 'CCD area detector'
_diffrn_measured_fraction_theta_full 1.000
_diffrn_measured_fraction_theta_max 1.000
_diffrn_measurement_device 'three-circle diffractometer'
_diffrn_measurement_method '\w and \f scans'
_diffrn_radiation_monochromator 'mirror optics'
_diffrn_radiation_probe x-ray
_diffrn_radiation_type CuK\a
_diffrn_radiation_wavelength 1.54178
_diffrn_reflns_av_R_equivalents 0.0645
_diffrn_reflns_av_unetI/netI 0.0380
_diffrn_reflns_Laue_measured_fraction_full 1.000
_diffrn_reflns_Laue_measured_fraction_max 1.000
_diffrn_reflns_limit_h_max 15
_diffrn_reflns_limit_h_min -15
_diffrn_reflns_limit_k_max 23
_diffrn_reflns_limit_k_min -23
_diffrn_reflns_limit_l_max 19
_diffrn_reflns_limit_l_min -18
_diffrn_reflns_number 63330
_diffrn_reflns_point_group_measured_fraction_full 1.000
_diffrn_reflns_point_group_measured_fraction_max 1.000
_diffrn_reflns_theta_full 67.679
_diffrn_reflns_theta_max 74.587
_diffrn_reflns_theta_min 2.356
_diffrn_source 'microfocus sealed X-ray tube'
_diffrn_source_type 'Incoatec I\ms'
_exptl_absorpt_coefficient_mu 6.093
_exptl_absorpt_correction_T_max 0.7538
_exptl_absorpt_correction_T_min 0.4451
_exptl_absorpt_correction_type multi-scan
_exptl_absorpt_process_details 'SADABS 2016/2'
_exptl_crystal_colour colourless
_exptl_crystal_colour_primary colourless
_exptl_crystal_density_diffrn 1.426
_exptl_crystal_description plate
_exptl_crystal_F_000 1628
_exptl_crystal_recrystallization_method 'counterdiffusion of antisolvent (diethylether) in a THF solution'
_exptl_crystal_size_max 0.1
_exptl_crystal_size_mid 0.03
_exptl_crystal_size_min 0.03
_refine_diff_density_max 1.566
_refine_diff_density_min -0.675
_refine_diff_density_rms 0.101
_refine_ls_abs_structure_details
;
 Refined as an inversion twin.
;
_refine_ls_abs_structure_Flack 0.05(2)
_refine_ls_extinction_method none
_refine_ls_goodness_of_fit_ref 1.031
_refine_ls_hydrogen_treatment constr
_refine_ls_matrix_type full
_refine_ls_number_parameters 458
_refine_ls_number_reflns 7434
_refine_ls_number_restraints 275
_refine_ls_restrained_S_all 1.040
_refine_ls_R_factor_all 0.0600
_refine_ls_R_factor_gt 0.0521
_refine_ls_shift/su_max 0.000
_refine_ls_shift/su_mean 0.000
_refine_ls_structure_factor_coef Fsqd
_refine_ls_weighting_details 'w=1/[\s^2^(Fo^2^)+(0.0766P)^2^+8.0585P] where P=(Fo^2^+2Fc^2^)/3'
_refine_ls_weighting_scheme calc
_refine_ls_wR_factor_gt 0.1374
_refine_ls_wR_factor_ref 0.1467
_reflns_Friedel_coverage 0.923
_reflns_Friedel_fraction_full 1.000
_reflns_Friedel_fraction_max 1.000
_reflns_number_gt 6655
_reflns_number_total 7434
_reflns_threshold_expression 'I > 2\s(I)'
_cod_data_source_file d2cy00485b2.cif
_cod_data_source_block gfe1347_b
_cod_depositor_comments 'Adding full bibliography for 1566663--1566665.cif.'
_cod_database_code 1566663
_shelx_shelxl_version_number 2014/7
_shelx_space_group_comment
;
The symmetry employed for this shelxl refinement is uniquely defined
by the following loop, which should always be used as a source of
symmetry information in preference to the above space-group names.
They are only intended as comments.
;
_shelx_estimated_absorpt_t_max 0.838
_shelx_estimated_absorpt_t_min 0.581
_olex2_refinement_description
;
1. Twinned data refinement
 Scales: 0.95(2)
 0.05(2)
2. Fixed Uiso
 At 1.2 times of:
  All C(H) groups, All C(H,H) groups
 At 1.5 times of:
  All C(H,H,H) groups
3. Restrained distances
 C31-C30 = C32-C33
 1.5 with sigma of 0.02
 C32-C33
 1.48 with sigma of 0.02
 O3-C33
 1.41 with sigma of 0.02
 O3-C30
 1.42 with sigma of 0.02
 C30-C31
 1.5 with sigma of 0.02
 O3-C30 = O3-C33
 1.42 with sigma of 0.02
 O3-C32 = O3-C31
 2.37 with sigma of 0.04
 C30-C33
 2.35 with sigma of 0.04
 O3-C31
 2.37 with sigma of 0.04
 O3-C32
 2.37 with sigma of 0.04
 C32-C33 \\sim C30-C31
 with sigma of 0.02
 O3-C33 \\sim O3-C30
 with sigma of 0.02
 C32-O3 \\sim O3-C31
 with sigma of 0.04
4. Uiso/Uaniso restraints and constraints
C3B \\sim C4B \\sim C5B \\sim C6B \\sim C1B \\sim C2B: within 2A with sigma of
0.04 and sigma for terminal atoms of 0.08 within 2A
C3A \\sim C4A \\sim C5A \\sim C6A \\sim C1A \\sim C2A: within 2A with sigma of
0.04 and sigma for terminal atoms of 0.08 within 2A
O3 \\sim C32 \\sim C33 \\sim C30 \\sim C31: within 2A with sigma of 0.04 and
sigma for terminal atoms of 0.08 within 2A
5. Rigid body (RIGU) restrains
 C2B, C1B, C3B, C4B, C5B, C6B
 with sigma for 1-2 distances of 0.004 and sigma for 1-3 distances of 0.004
 C5A, C6A, C1A, C4A, C3A, C2A
 with sigma for 1-2 distances of 0.004 and sigma for 1-3 distances of 0.004
 C3B, C2B, C1B, C6B, C5B, C4B
 with sigma for 1-2 distances of 0.004 and sigma for 1-3 distances of 0.004
 C3A, C2A, C4A, C5A, C6A, C1A
 with sigma for 1-2 distances of 0.004 and sigma for 1-3 distances of 0.004
 C17, C18, C13, C14, C15, N1, C16
 with sigma for 1-2 distances of 0.004 and sigma for 1-3 distances of 0.004
 C3B, C4B, C5B, C6B, C2B, C1B, P1
 with sigma for 1-2 distances of 0.004 and sigma for 1-3 distances of 0.004
 O3, C32, C33, C30, C31
 with sigma for 1-2 distances of 0.004 and sigma for 1-3 distances of 0.004
 C33, O3, C30, C31, C32, K1
 with sigma for 1-2 distances of 0.004 and sigma for 1-3 distances of 0.004
6. Others
 Sof(C2A)=Sof(H2A)=Sof(C1A)=Sof(C6A)=Sof(H6A)=Sof(C5A)=Sof(H5A)=Sof(C4A)=
 Sof(H4A)=Sof(C3A)=Sof(H3A)=1-FVAR(1)
 Sof(C2B)=Sof(H2B)=Sof(C3B)=Sof(H3B)=Sof(C4B)=Sof(H4B)=Sof(C5B)=Sof(H5B)=
 Sof(C6B)=Sof(H6B)=Sof(C1B)=FVAR(1)
7.a Secondary CH2 refined with riding coordinates:
 C32(H32A,H32B), C33(H33A,H33B), C30(H30A,H30B), C31(H31A,H31B)
7.b Aromatic/amide H refined with riding coordinates:
 C2B(H2B), C3B(H3B), C4B(H4B), C5B(H5B), C6B(H6B), C9(H9), C28(H28), C23(H23),
 C11(H11), C12(H12), C24(H24), C22(H22), C14(H14), C16(H16), C20(H20), C8(H8),
 C17(H17), C18(H18), C15(H15), C21(H21), C10(H10), C27(H27), C26(H26), C2A(H2A),
  C6A(H6A), C5A(H5A), C4A(H4A), C3A(H3A)
7.c Fitted hexagon refined as free rotating group:
 C2B(C3B,C4B,C5B,C6B,C1B), C2A(C1A,C6A,C5A,C4A,C3A)
7.d Idealised Me refined as rotating group:
 C35(H35A,H35B,H35C), C36(H36A,H36B,H36C)
;
_olex2_exptl_crystal_mounting_method 'cryo loop, in a cryo oil droplet'
_olex2_submission_special_instructions 'No special instructions were received'

loop_
_space_group_symop_operation_xyz
'x, y, z'
'-x, -y, z+1/2'
'x+1/2, -y, z'
'-x+1/2, y, z+1/2'

loop_
_atom_site_label
_atom_site_type_symbol
_atom_site_fract_x
_atom_site_fract_y
_atom_site_fract_z
_atom_site_U_iso_or_equiv
_atom_site_adp_type
_atom_site_occupancy
_atom_site_site_symmetry_order
_atom_site_calc_flag
_atom_site_refinement_flags_posn
_atom_site_refinement_flags_adp
_atom_site_refinement_flags_occupancy
_atom_site_disorder_assembly
_atom_site_disorder_group
C2B C 0.4197(8) 0.3340(11) 0.7239(6) 0.126(10) Uani 0.634(13) 1 d G U P A 1
H2B H 0.3755 0.3249 0.6758 0.152 Uiso 0.634(13) 1 calc R U P A 1
C3B C 0.3781(7) 0.3316(13) 0.8064(7) 0.157(12) Uani 0.634(13) 1 d G U P A 1
H3B H 0.3055 0.3208 0.8147 0.189 Uiso 0.634(13) 1 calc R U P A 1
C4B C 0.4428(8) 0.3449(10) 0.8767(5) 0.101(9) Uani 0.634(13) 1 d G U P A 1
H4B H 0.4144 0.3432 0.9331 0.121 Uiso 0.634(13) 1 calc R U P A 1
C5B C 0.5491(7) 0.3606(6) 0.8645(4) 0.047(3) Uani 0.634(13) 1 d G U P A 1
H5B H 0.5933 0.3697 0.9125 0.057 Uiso 0.634(13) 1 calc R U P A 1
C6B C 0.5907(6) 0.3631(6) 0.7820(5) 0.045(3) Uani 0.634(13) 1 d G U P A 1
H6B H 0.6633 0.3738 0.7736 0.054 Uiso 0.634(13) 1 calc R U P A 1
C1B C 0.5260(8) 0.3498(7) 0.7117(4) 0.040(3) Uani 0.634(13) 1 d G U P A 1
Ru1 Ru 0.50684(4) 0.29330(3) 0.48589(7) 0.03783(17) Uani 1 1 d . . . . .
K1 K 0.7340(2) 0.23776(11) 0.24010(16) 0.0573(5) Uani 1 1 d . U . . .
S1 S 0.56592(18) 0.37107(10) 0.37610(12) 0.0389(4) Uani 1 1 d . . . . .
P1 P 0.57186(19) 0.35574(12) 0.60246(13) 0.0425(5) Uani 1 1 d . U . . .
P2 P 0.5028(2) 0.19664(12) 0.39284(17) 0.0488(6) Uani 1 1 d . . . . .
O2 O 0.6046(6) 0.3378(3) 0.2967(4) 0.0487(14) Uani 1 1 d . . . . .
O1 O 0.2774(5) 0.3338(4) 0.4885(7) 0.0725(19) Uani 1 1 d . . . . .
N1 N 0.6990(6) 0.3331(4) 0.6091(4) 0.0455(16) Uani 1 1 d . . . . .
N2 N 0.6651(5) 0.2568(3) 0.4898(5) 0.0387(12) Uani 1 1 d . . . . .
N3 N 0.6271(7) 0.1719(4) 0.3799(5) 0.0522(19) Uani 1 1 d . . . . .
C29 C 0.7330(7) 0.2867(4) 0.5498(5) 0.0399(17) Uani 1 1 d . . . . .
C34 C 0.3662(6) 0.3198(4) 0.4872(8) 0.0481(17) Uani 1 1 d . . . . .
C7 C 0.5664(7) 0.4526(5) 0.6059(5) 0.0440(18) Uani 1 1 d . . . . .
C9 C 0.4642(7) 0.5607(5) 0.5941(6) 0.0477(19) Uani 1 1 d . . . . .
H9 H 0.3982 0.5835 0.5846 0.057 Uiso 1 1 calc R U . . .
C28 C 0.8396(7) 0.2645(5) 0.5500(6) 0.0465(19) Uani 1 1 d . . . . .
H28 H 0.8876 0.2829 0.5913 0.056 Uiso 1 1 calc R U . . .
C25 C 0.6975(8) 0.2045(4) 0.4339(5) 0.045(2) Uani 1 1 d . . . . .
C23 C 0.4456(15) 0.1496(8) 0.1443(9) 0.091(4) Uani 1 1 d . . . . .
H23 H 0.4748 0.1185 0.1024 0.109 Uiso 1 1 calc R U . . .
C13 C 0.4343(11) 0.1157(5) 0.4313(7) 0.073(3) Uani 1 1 d . U . . .
C11 C 0.6505(7) 0.5665(5) 0.6284(6) 0.051(2) Uani 1 1 d . . . . .
H11 H 0.7119 0.5936 0.6414 0.061 Uiso 1 1 calc R U . . .
C12 C 0.6568(7) 0.4932(5) 0.6255(5) 0.050(2) Uani 1 1 d . . . . .
H12 H 0.7222 0.4701 0.6367 0.060 Uiso 1 1 calc R U . . .
C24 C 0.4887(11) 0.1539(7) 0.2220(8) 0.074(3) Uani 1 1 d . . . . .
H24 H 0.5490 0.1255 0.2343 0.088 Uiso 1 1 calc R U . . .
C35 C 0.6678(9) 0.4321(6) 0.4058(6) 0.061(3) Uani 1 1 d . . . . .
H35A H 0.6397 0.4668 0.4469 0.092 Uiso 1 1 calc R U . . .
H35B H 0.6933 0.4571 0.3546 0.092 Uiso 1 1 calc R U . . .
H35C H 0.7264 0.4059 0.4322 0.092 Uiso 1 1 calc R U . . .
C22 C 0.3591(16) 0.1903(8) 0.1250(8) 0.100(6) Uani 1 1 d . . . . .
H22 H 0.3273 0.1868 0.0699 0.120 Uiso 1 1 calc R U . . .
C19 C 0.4493(9) 0.1980(5) 0.2857(6) 0.055(2) Uani 1 1 d . . . . .
C36 C 0.4673(10) 0.4356(6) 0.3436(7) 0.067(3) Uani 1 1 d . . . . .
H36A H 0.4057 0.4106 0.3201 0.100 Uiso 1 1 calc R U . . .
H36B H 0.4971 0.4671 0.2997 0.100 Uiso 1 1 calc R U . . .
H36C H 0.4456 0.4639 0.3935 0.100 Uiso 1 1 calc R U . . .
C14 C 0.4837(12) 0.0522(7) 0.4373(10) 0.084(4) Uani 1 1 d . U . . .
H14 H 0.5566 0.0492 0.4232 0.101 Uiso 1 1 calc R U . . .
C16 C 0.3296(16) -0.0054(7) 0.4892(15) 0.131(6) Uani 1 1 d . U . . .
H16 H 0.2971 -0.0441 0.5184 0.157 Uiso 1 1 calc R U . . .
C20 C 0.3661(12) 0.2381(7) 0.2662(8) 0.076(3) Uani 1 1 d . . . . .
H20 H 0.3379 0.2693 0.3084 0.091 Uiso 1 1 calc R U . . .
C8 C 0.4719(7) 0.4890(5) 0.5901(5) 0.0430(18) Uani 1 1 d . . . . .
H8 H 0.4106 0.4622 0.5760 0.052 Uiso 1 1 calc R U . . .
C17 C 0.2725(17) 0.0582(7) 0.4709(17) 0.152(8) Uani 1 1 d . U . . .
H17 H 0.1978 0.0592 0.4770 0.183 Uiso 1 1 calc R U . . .
C18 C 0.3265(14) 0.1194(7) 0.4440(14) 0.131(7) Uani 1 1 d . U . . .
H18 H 0.2895 0.1628 0.4347 0.157 Uiso 1 1 calc R U . . .
C15 C 0.4311(16) -0.0089(7) 0.4636(9) 0.102(4) Uani 1 1 d . U . . .
H15 H 0.4669 -0.0534 0.4636 0.122 Uiso 1 1 calc R U . . .
C21 C 0.3186(15) 0.2356(9) 0.1842(9) 0.105(5) Uani 1 1 d . . . . .
H21 H 0.2597 0.2649 0.1709 0.126 Uiso 1 1 calc R U . . .
C10 C 0.5552(8) 0.6016(5) 0.6126(7) 0.054(2) Uani 1 1 d . . . . .
H10 H 0.5515 0.6522 0.6142 0.064 Uiso 1 1 calc R U . . .
C27 C 0.8738(7) 0.2152(4) 0.4890(9) 0.054(2) Uani 1 1 d . . . . .
H27 H 0.9465 0.2025 0.4871 0.065 Uiso 1 1 calc R U . . .
C26 C 0.8054(8) 0.1846(5) 0.4319(6) 0.053(2) Uani 1 1 d . . . . .
H26 H 0.8299 0.1505 0.3914 0.064 Uiso 1 1 calc R U . . .
C2A C 0.4954(14) 0.2535(7) 0.7292(9) 0.046(5) Uani 0.366(13) 1 d G U P A 2
H2A H 0.5195 0.2184 0.6899 0.055 Uiso 0.366(13) 1 calc R U P A 2
C1A C 0.5004(15) 0.3253(8) 0.7076(8) 0.033(5) Uani 0.366(13) 1 d G U P A 2
C6A C 0.465(2) 0.3767(6) 0.7652(11) 0.083(10) Uani 0.366(13) 1 d G U P A 2
H6A H 0.4685 0.4258 0.7505 0.099 Uiso 0.366(13) 1 calc R U P A 2
C5A C 0.425(2) 0.3562(8) 0.8444(11) 0.095(12) Uani 0.366(13) 1 d G U P A 2
H5A H 0.4006 0.3912 0.8838 0.114 Uiso 0.366(13) 1 calc R U P A 2
C4A C 0.4197(18) 0.2843(8) 0.8660(9) 0.056(7) Uani 0.366(13) 1 d G U P A 2
H4A H 0.3921 0.2703 0.9202 0.068 Uiso 0.366(13) 1 calc R U P A 2
C3A C 0.4550(15) 0.2330(6) 0.8084(10) 0.052(6) Uani 0.366(13) 1 d G U P A 2
H3A H 0.4516 0.1839 0.8232 0.063 Uiso 0.366(13) 1 calc R U P A 2
O3 O 0.7995(18) 0.1107(7) 0.1970(11) 0.209(9) Uani 1 1 d D U . . .
C32 C 0.952(3) 0.048(2) 0.185(3) 0.311(15) Uani 1 1 d D U . . .
H32A H 0.9909 0.0713 0.2328 0.373 Uiso 1 1 calc R U . . .
H32B H 1.0012 0.0224 0.1469 0.373 Uiso 1 1 calc R U . . .
C33 C 0.882(3) 0.0978(16) 0.1386(18) 0.259(13) Uani 1 1 d D U . . .
H33A H 0.9190 0.1425 0.1239 0.311 Uiso 1 1 calc R U . . .
H33B H 0.8544 0.0757 0.0853 0.311 Uiso 1 1 calc R U . . .
C30 C 0.755(3) 0.0462(10) 0.231(2) 0.241(11) Uani 1 1 d D U . . .
H30A H 0.6907 0.0329 0.1994 0.289 Uiso 1 1 calc R U . . .
H30B H 0.7364 0.0530 0.2925 0.289 Uiso 1 1 calc R U . . .
C31 C 0.834(4) -0.0092(14) 0.223(3) 0.313(15) Uani 1 1 d D U . . .
H31A H 0.8142 -0.0454 0.1800 0.375 Uiso 1 1 calc R U . . .
H31B H 0.8492 -0.0328 0.2787 0.375 Uiso 1 1 calc R U . . .

loop_
_atom_site_aniso_label
_atom_site_aniso_U_11
_atom_site_aniso_U_22
_atom_site_aniso_U_33
_atom_site_aniso_U_23
_atom_site_aniso_U_13
_atom_site_aniso_U_12
C2B 0.060(8) 0.29(3) 0.031(7) -0.010(10) 0.008(6) -0.058(11)
C3B 0.070(10) 0.36(3) 0.040(8) -0.013(11) 0.012(7) -0.071(13)
C4B 0.060(8) 0.21(3) 0.029(7) 0.002(10) 0.010(6) -0.037(10)
C5B 0.055(7) 0.057(8) 0.030(5) -0.002(5) 0.007(5) -0.003(6)
C6B 0.058(7) 0.050(7) 0.028(5) -0.002(4) -0.001(4) -0.007(5)
C1B 0.042(6) 0.054(9) 0.025(5) -0.002(5) 0.003(4) -0.010(6)
Ru1 0.0491(3) 0.0370(3) 0.0274(3) 0.0007(3) 0.0053(3) -0.0009(2)
K1 0.0738(15) 0.0620(10) 0.0362(9) 0.0077(9) 0.0098(10) -0.0031(10)
S1 0.0512(12) 0.0381(9) 0.0276(9) 0.0011(7) -0.0011(8) -0.0039(8)
P1 0.0502(12) 0.0527(12) 0.0246(9) -0.0021(8) -0.0001(9) 0.0134(10)
P2 0.0666(15) 0.0384(10) 0.0416(12) -0.0072(9) 0.0183(10) -0.0150(9)
O2 0.071(4) 0.044(3) 0.031(3) -0.002(2) 0.004(3) -0.005(3)
O1 0.043(3) 0.110(6) 0.064(4) -0.024(5) -0.001(4) -0.006(3)
N1 0.049(4) 0.053(4) 0.034(3) -0.005(3) 0.000(3) 0.014(3)
N2 0.048(3) 0.035(3) 0.033(3) 0.004(3) 0.008(4) 0.006(2)
N3 0.077(5) 0.040(4) 0.040(4) -0.003(3) 0.016(4) 0.002(4)
C29 0.050(5) 0.038(4) 0.032(4) 0.004(3) 0.007(3) 0.009(3)
C34 0.053(4) 0.051(4) 0.041(4) -0.011(5) 0.002(5) -0.010(3)
C7 0.050(5) 0.057(5) 0.024(3) -0.007(3) -0.008(3) 0.003(4)
C9 0.046(4) 0.054(5) 0.043(5) 0.004(4) -0.006(4) -0.002(4)
C28 0.054(5) 0.042(4) 0.043(4) 0.009(3) 0.007(4) 0.004(4)
C25 0.074(6) 0.024(4) 0.036(4) 0.004(3) 0.015(4) -0.002(3)
C23 0.131(13) 0.082(9) 0.060(8) -0.016(7) -0.006(8) -0.010(9)
C13 0.115(8) 0.043(4) 0.060(6) -0.010(4) 0.047(6) -0.022(5)
C11 0.046(5) 0.065(6) 0.043(5) -0.008(4) -0.002(4) -0.004(4)
C12 0.042(4) 0.076(6) 0.032(4) -0.015(4) -0.005(3) 0.010(4)
C24 0.101(9) 0.071(7) 0.049(6) -0.022(5) 0.010(5) -0.017(6)
C35 0.077(7) 0.066(6) 0.040(5) 0.003(4) 0.006(4) -0.026(5)
C22 0.174(17) 0.081(8) 0.045(6) -0.011(6) -0.006(8) -0.069(10)
C19 0.065(6) 0.051(5) 0.049(5) -0.008(4) 0.006(5) -0.026(5)
C36 0.084(7) 0.067(6) 0.049(6) 0.018(5) 0.004(5) 0.018(6)
C14 0.117(9) 0.053(5) 0.082(8) 0.007(5) 0.008(7) -0.021(5)
C16 0.184(11) 0.052(5) 0.157(13) -0.020(8) 0.086(10) -0.046(7)
C20 0.096(9) 0.075(7) 0.056(7) -0.021(5) -0.008(6) -0.022(7)
C8 0.042(4) 0.050(5) 0.037(4) 0.000(3) -0.005(3) 0.002(3)
C17 0.168(11) 0.059(6) 0.23(2) -0.021(9) 0.119(12) -0.035(7)
C18 0.126(9) 0.051(6) 0.214(19) -0.019(7) 0.098(9) -0.023(6)
C15 0.162(11) 0.064(6) 0.080(10) 0.006(6) 0.022(8) -0.034(7)
C21 0.147(15) 0.101(10) 0.067(8) -0.005(8) -0.028(9) -0.051(10)
C10 0.053(5) 0.055(5) 0.053(5) 0.001(4) -0.002(4) 0.000(4)
C27 0.057(4) 0.050(4) 0.056(5) 0.011(5) 0.017(7) 0.017(4)
C26 0.074(6) 0.038(4) 0.047(5) 0.005(4) 0.020(5) 0.011(4)
C2A 0.057(13) 0.040(9) 0.041(9) 0.001(6) 0.004(8) -0.012(7)
C1A 0.039(12) 0.033(9) 0.026(9) -0.002(6) -0.010(7) -0.015(7)
C6A 0.16(3) 0.039(9) 0.054(12) 0.002(7) 0.048(15) -0.010(10)
C5A 0.18(3) 0.037(10) 0.064(13) 0.006(8) 0.070(17) 0.000(10)
C4A 0.077(16) 0.048(9) 0.045(10) 0.008(7) 0.015(10) 0.000(9)
C3A 0.066(14) 0.048(10) 0.043(9) 0.006(7) 0.006(9) -0.007(9)
O3 0.39(2) 0.097(7) 0.143(12) 0.019(8) 0.103(14) 0.060(11)
C32 0.48(3) 0.16(2) 0.30(3) 0.05(2) 0.09(2) 0.110(18)
C33 0.42(3) 0.164(17) 0.19(2) 0.019(15) 0.13(2) 0.104(17)
C30 0.46(3) 0.106(10) 0.158(19) 0.007(13) 0.080(19) 0.046(14)
C31 0.51(3) 0.170(16) 0.26(3) 0.021(17) 0.10(2) 0.088(18)

loop_
_atom_type_symbol
_atom_type_description
_atom_type_scat_dispersion_real
_atom_type_scat_dispersion_imag
_atom_type_scat_source
C C 0.0181 0.0091 'International Tables Vol C Tables 4.2.6.8 and 6.1.1.4'
H H 0.0000 0.0000 'International Tables Vol C Tables 4.2.6.8 and 6.1.1.4'
K K 0.3868 1.0657 'International Tables Vol C Tables 4.2.6.8 and 6.1.1.4'
N N 0.0311 0.0180 'International Tables Vol C Tables 4.2.6.8 and 6.1.1.4'
O O 0.0492 0.0322 'International Tables Vol C Tables 4.2.6.8 and 6.1.1.4'
P P 0.2955 0.4335 'International Tables Vol C Tables 4.2.6.8 and 6.1.1.4'
Ru Ru 0.0552 3.2960 'International Tables Vol C Tables 4.2.6.8 and 6.1.1.4'
S S 0.3331 0.5567 'International Tables Vol C Tables 4.2.6.8 and 6.1.1.4'

loop_
_geom_angle_atom_site_label_1
_geom_angle_atom_site_label_2
_geom_angle_atom_site_label_3
_geom_angle
_geom_angle_site_symmetry_1
_geom_angle_site_symmetry_3
_geom_angle_publ_flag
C3B C2B H2B 120.0 . . ?
C3B C2B C1B 120.0 . . ?
C1B C2B H2B 120.0 . . ?
C2B C3B H3B 120.0 . . ?
C2B C3B C4B 120.0 . . ?
C4B C3B H3B 120.0 . . ?
C3B C4B H4B 120.0 . . ?
C5B C4B C3B 120.0 . . ?
C5B C4B H4B 120.0 . . ?
C4B C5B H5B 120.0 . . ?
C4B C5B C6B 120.0 . . ?
C6B C5B H5B 120.0 . . ?
C5B C6B H6B 120.0 . . ?
C5B C6B K1 114.5(6) . 4_655 ?
C1B C6B C5B 120.0 . . ?
C1B C6B H6B 120.0 . . ?
C1B C6B K1 96.5(5) . 4_655 ?
K1 C6B H6B 58.2 4_655 . ?
C2B C1B P1 117.0(6) . . ?
C6B C1B C2B 120.0 . . ?
C6B C1B P1 122.9(6) . . ?
P1 Ru1 S1 98.25(7) . . ?
P1 Ru1 P2 153.35(9) . . ?
P2 Ru1 S1 92.09(8) . . ?
N2 Ru1 S1 85.5(2) . . ?
N2 Ru1 P1 78.7(2) . . ?
N2 Ru1 P2 77.7(2) . . ?
C34 Ru1 S1 98.4(3) . . ?
C34 Ru1 P1 101.4(3) . . ?
C34 Ru1 P2 101.3(3) . . ?
C34 Ru1 N2 176.0(4) . . ?
O2 K1 N1 88.7(2) . 4_654 ?
O2 K1 N3 76.0(2) . . ?
O2 K1 C29 101.0(2) . 4_654 ?
O2 K1 C28 91.0(2) . 4_654 ?
O2 K1 C2A 124.9(3) . 4_654 ?
N1 K1 N3 164.6(2) 4_654 . ?
N1 K1 C29 25.32(19) 4_654 4_654 ?
N1 K1 C28 46.5(2) 4_654 4_654 ?
N1 K1 C2A 67.3(3) 4_654 4_654 ?
N3 K1 C29 156.2(3) . 4_654 ?
N3 K1 C28 130.5(3) . 4_654 ?
N3 K1 C2A 123.2(3) . 4_654 ?
C29 K1 C28 26.0(2) 4_654 4_654 ?
C29 K1 C2A 78.2(3) 4_654 4_654 ?
C28 K1 C2A 103.6(3) 4_654 4_654 ?
O3 K1 O2 158.6(5) . . ?
O3 K1 N1 107.1(4) . 4_654 ?
O3 K1 N3 87.2(4) . . ?
O3 K1 C29 88.9(4) . 4_654 ?
O3 K1 C28 89.8(5) . 4_654 ?
O3 K1 C2A 75.5(6) . 4_654 ?
O2 S1 Ru1 116.9(3) . . ?
O2 S1 C35 104.4(4) . . ?
O2 S1 C36 106.1(5) . . ?
C35 S1 Ru1 115.8(3) . . ?
C35 S1 C36 98.2(6) . . ?
C36 S1 Ru1 113.3(4) . . ?
C1B P1 Ru1 126.6(4) . . ?
C1B P1 C7 91.2(5) . . ?
N1 P1 C1B 103.7(4) . . ?
N1 P1 Ru1 105.2(3) . . ?
N1 P1 C7 106.8(4) . . ?
N1 P1 C1A 108.7(6) . . ?
C7 P1 Ru1 121.0(3) . . ?
C7 P1 C1A 104.4(5) . . ?
C1A P1 Ru1 110.2(5) . . ?
N3 P2 Ru1 105.9(3) . . ?
N3 P2 C13 104.8(5) . . ?
N3 P2 C19 104.4(5) . . ?
C13 P2 Ru1 116.7(3) . . ?
C19 P2 Ru1 125.2(4) . . ?
C19 P2 C13 97.8(5) . . ?
S1 O2 K1 142.1(4) . . ?
P1 N1 K1 119.4(4) . 4_655 ?
C29 N1 K1 89.5(5) . 4_655 ?
C29 N1 P1 115.6(6) . . ?
C29 N2 Ru1 118.3(5) . . ?
C25 N2 Ru1 119.6(6) . . ?
C25 N2 C29 122.0(7) . . ?
P2 N3 K1 115.1(4) . . ?
C25 N3 K1 88.1(5) . . ?
C25 N3 P2 114.8(6) . . ?
N1 C29 K1 65.2(4) . 4_655 ?
N1 C29 N2 121.9(7) . . ?
N1 C29 C28 119.8(8) . . ?
N2 C29 K1 127.0(5) . 4_655 ?
N2 C29 C28 118.3(7) . . ?
C28 C29 K1 77.5(5) . 4_655 ?
O1 C34 Ru1 177.5(8) . . ?
C12 C7 P1 121.0(7) . . ?
C8 C7 P1 121.0(7) . . ?
C8 C7 C12 118.0(8) . . ?
C8 C9 H9 120.3 . . ?
C8 C9 C10 119.5(9) . . ?
C10 C9 H9 120.3 . . ?
K1 C28 H28 67.0 4_655 . ?
C29 C28 K1 76.5(5) . 4_655 ?
C29 C28 H28 120.3 . . ?
C27 C28 K1 128.9(6) . 4_655 ?
C27 C28 C29 119.4(9) . . ?
C27 C28 H28 120.3 . . ?
N2 C25 C26 119.3(8) . . ?
N3 C25 N2 120.9(8) . . ?
N3 C25 C26 119.8(8) . . ?
C24 C23 H23 120.2 . . ?
C24 C23 C22 119.7(14) . . ?
C22 C23 H23 120.2 . . ?
C14 C13 P2 122.1(10) . . ?
C14 C13 C18 119.4(11) . . ?
C18 C13 P2 118.0(10) . . ?
C12 C11 H11 119.5 . . ?
C12 C11 C10 121.0(9) . . ?
C10 C11 H11 119.5 . . ?
C7 C12 H12 120.0 . . ?
C11 C12 C7 119.9(8) . . ?
C11 C12 H12 120.0 . . ?
C23 C24 H24 118.7 . . ?
C23 C24 C19 122.7(15) . . ?
C19 C24 H24 118.7 . . ?
S1 C35 H35A 109.5 . . ?
S1 C35 H35B 109.5 . . ?
S1 C35 H35C 109.5 . . ?
H35A C35 H35B 109.5 . . ?
H35A C35 H35C 109.5 . . ?
H35B C35 H35C 109.5 . . ?
C23 C22 H22 120.0 . . ?
C21 C22 C23 120.1(14) . . ?
C21 C22 H22 120.0 . . ?
C24 C19 P2 121.3(10) . . ?
C20 C19 P2 121.2(8) . . ?
C20 C19 C24 117.3(11) . . ?
S1 C36 H36A 109.5 . . ?
S1 C36 H36B 109.5 . . ?
S1 C36 H36C 109.5 . . ?
H36A C36 H36B 109.5 . . ?
H36A C36 H36C 109.5 . . ?
H36B C36 H36C 109.5 . . ?
C13 C14 H14 119.0 . . ?
C13 C14 C15 121.9(15) . . ?
C15 C14 H14 119.0 . . ?
C17 C16 H16 121.1 . . ?
C15 C16 H16 121.1 . . ?
C15 C16 C17 117.8(14) . . ?
C19 C20 H20 119.1 . . ?
C19 C20 C21 121.7(14) . . ?
C21 C20 H20 119.1 . . ?
C7 C8 H8 118.7 . . ?
C9 C8 C7 122.6(9) . . ?
C9 C8 H8 118.7 . . ?
C16 C17 H17 120.0 . . ?
C18 C17 C16 119.9(17) . . ?
C18 C17 H17 120.0 . . ?
C13 C18 C17 119.0(16) . . ?
C13 C18 H18 120.5 . . ?
C17 C18 H18 120.5 . . ?
C14 C15 H15 119.8 . . ?
C16 C15 C14 120.3(16) . . ?
C16 C15 H15 119.8 . . ?
C22 C21 C20 118.5(18) . . ?
C22 C21 H21 120.8 . . ?
C20 C21 H21 120.8 . . ?
C9 C10 H10 120.5 . . ?
C11 C10 C9 118.9(9) . . ?
C11 C10 H10 120.5 . . ?
C28 C27 H27 119.2 . . ?
C26 C27 C28 121.7(8) . . ?
C26 C27 H27 119.2 . . ?
C25 C26 H26 120.5 . . ?
C27 C26 C25 119.1(8) . . ?
C27 C26 H26 120.5 . . ?
K1 C2A H2A 69.7 4_655 . ?
C1A C2A K1 92.8(8) . 4_655 ?
C1A C2A H2A 120.0 . . ?
C1A C2A C3A 120.0 . . ?
C3A C2A K1 107.3(8) . 4_655 ?
C3A C2A H2A 120.0 . . ?
C2A C1A P1 120.4(8) . . ?
C2A C1A C6A 120.0 . . ?
C6A C1A P1 119.2(8) . . ?
C1A C6A H6A 120.0 . . ?
C5A C6A C1A 120.0 . . ?
C5A C6A H6A 120.0 . . ?
C6A C5A H5A 120.0 . . ?
C6A C5A C4A 120.0 . . ?
C4A C5A H5A 120.0 . . ?
C5A C4A H4A 120.0 . . ?
C3A C4A C5A 120.0 . . ?
C3A C4A H4A 120.0 . . ?
C2A C3A H3A 120.0 . . ?
C4A C3A C2A 120.0 . . ?
C4A C3A H3A 120.0 . . ?
C33 O3 K1 124.0(15) . . ?
C33 O3 C30 112.6(18) . . ?
C30 O3 K1 123.3(13) . . ?
H32A C32 H32B 110.6 . . ?
C33 C32 H32A 113.3 . . ?
C33 C32 H32B 113.3 . . ?
C33 C32 C31 92(2) . . ?
C31 C32 H32A 113.3 . . ?
C31 C32 H32B 113.3 . . ?
O3 C33 C32 103.7(19) . . ?
O3 C33 H33A 111.0 . . ?
O3 C33 H33B 111.0 . . ?
C32 C33 H33A 111.0 . . ?
C32 C33 H33B 111.0 . . ?
H33A C33 H33B 109.0 . . ?
O3 C30 H30A 110.2 . . ?
O3 C30 H30B 110.2 . . ?
O3 C30 C31 107.6(19) . . ?
H30A C30 H30B 108.5 . . ?
C31 C30 H30A 110.2 . . ?
C31 C30 H30B 110.2 . . ?
C32 C31 H31A 111.9 . . ?
C32 C31 H31B 111.9 . . ?
C30 C31 C32 99.1(17) . . ?
C30 C31 H31A 111.9 . . ?
C30 C31 H31B 111.9 . . ?
H31A C31 H31B 109.6 . . ?

loop_
_geom_bond_atom_site_label_1
_geom_bond_atom_site_label_2
_geom_bond_distance
_geom_bond_site_symmetry_2
_geom_bond_publ_flag
C2B H2B 0.9500 . ?
C2B C3B 1.3900 . ?
C2B C1B 1.3900 . ?
C3B H3B 0.9500 . ?
C3B C4B 1.3900 . ?
C4B H4B 0.9500 . ?
C4B C5B 1.3900 . ?
C5B H5B 0.9500 . ?
C5B C6B 1.3900 . ?
C6B H6B 0.9500 . ?
C6B C1B 1.3900 . ?
C6B K1 3.296(10) 4_655 ?
C1B P1 1.801(7) . ?
Ru1 S1 2.369(2) . ?
Ru1 P1 2.312(3) . ?
Ru1 P2 2.322(2) . ?
Ru1 N2 2.117(6) . ?
Ru1 C34 1.847(8) . ?
K1 O2 2.642(7) . ?
K1 N1 2.843(7) 4_654 ?
K1 N3 2.846(8) . ?
K1 C29 3.133(8) 4_654 ?
K1 C28 3.145(9) 4_654 ?
K1 C2A 3.440(18) 4_654 ?
K1 O3 2.610(14) . ?
S1 O2 1.469(6) . ?
S1 C35 1.785(10) . ?
S1 C36 1.810(11) . ?
P1 N1 1.667(7) . ?
P1 C7 1.819(9) . ?
P1 C1A 1.957(11) . ?
P2 N3 1.653(9) . ?
P2 C13 1.847(10) . ?
P2 C19 1.801(11) . ?
O1 C34 1.154(10) . ?
N1 K1 2.843(7) 4_655 ?
N1 C29 1.340(10) . ?
N2 C29 1.388(12) . ?
N2 C25 1.375(10) . ?
N3 C25 1.369(13) . ?
C29 K1 3.133(8) 4_655 ?
C29 C28 1.412(12) . ?
C7 C12 1.408(13) . ?
C7 C8 1.398(12) . ?
C9 H9 0.9500 . ?
C9 C8 1.350(13) . ?
C9 C10 1.412(14) . ?
C28 K1 3.145(9) 4_655 ?
C28 H28 0.9500 . ?
C28 C27 1.395(14) . ?
C25 C26 1.415(14) . ?
C23 H23 0.9500 . ?
C23 C24 1.331(19) . ?
C23 C22 1.37(2) . ?
C13 C14 1.349(18) . ?
C13 C18 1.38(2) . ?
C11 H11 0.9500 . ?
C11 C12 1.377(14) . ?
C11 C10 1.396(14) . ?
C12 H12 0.9500 . ?
C24 H24 0.9500 . ?
C24 C19 1.385(15) . ?
C35 H35A 0.9800 . ?
C35 H35B 0.9800 . ?
C35 H35C 0.9800 . ?
C22 H22 0.9500 . ?
C22 C21 1.35(2) . ?
C19 C20 1.329(18) . ?
C36 H36A 0.9800 . ?
C36 H36B 0.9800 . ?
C36 H36C 0.9800 . ?
C14 H14 0.9500 . ?
C14 C15 1.386(17) . ?
C16 H16 0.9500 . ?
C16 C17 1.42(3) . ?
C16 C15 1.35(2) . ?
C20 H20 0.9500 . ?
C20 C21 1.412(18) . ?
C8 H8 0.9500 . ?
C17 H17 0.9500 . ?
C17 C18 1.399(18) . ?
C18 H18 0.9500 . ?
C15 H15 0.9500 . ?
C21 H21 0.9500 . ?
C10 H10 0.9500 . ?
C27 H27 0.9500 . ?
C27 C26 1.367(16) . ?
C26 H26 0.9500 . ?
C2A K1 3.440(18) 4_655 ?
C2A H2A 0.9500 . ?
C2A C1A 1.3900 . ?
C2A C3A 1.3900 . ?
C1A C6A 1.3900 . ?
C6A H6A 0.9500 . ?
C6A C5A 1.3900 . ?
C5A H5A 0.9500 . ?
C5A C4A 1.3900 . ?
C4A H4A 0.9500 . ?
C4A C3A 1.3900 . ?
C3A H3A 0.9500 . ?
O3 C33 1.402(15) . ?
O3 C30 1.436(14) . ?
C32 H32A 0.9900 . ?
C32 H32B 0.9900 . ?
C32 C33 1.475(17) . ?
C32 C31 1.93(5) . ?
C33 H33A 0.9900 . ?
C33 H33B 0.9900 . ?
C30 H30A 0.9900 . ?
C30 H30B 0.9900 . ?
C30 C31 1.448(16) . ?
C31 H31A 0.9900 . ?
C31 H31B 0.9900 . ?

loop_
_geom_torsion_atom_site_label_1
_geom_torsion_atom_site_label_2
_geom_torsion_atom_site_label_3
_geom_torsion_atom_site_label_4
_geom_torsion
_geom_torsion_site_symmetry_1
_geom_torsion_site_symmetry_2
_geom_torsion_site_symmetry_3
_geom_torsion_site_symmetry_4
_geom_torsion_publ_flag
C2B C3B C4B C5B 0.0 . . . . ?
C2B C1B P1 Ru1 -30.7(9) . . . . ?
C2B C1B P1 N1 -151.9(7) . . . . ?
C2B C1B P1 C7 100.4(8) . . . . ?
C3B C2B C1B C6B 0.0 . . . . ?
C3B C2B C1B P1 -177.3(10) . . . . ?
C3B C4B C5B C6B 0.0 . . . . ?
C4B C5B C6B C1B 0.0 . . . . ?
C4B C5B C6B K1 -113.9(7) . . . 4_655 ?
C5B C6B C1B C2B 0.0 . . . . ?
C5B C6B C1B P1 177.1(11) . . . . ?
C6B C1B P1 Ru1 152.1(6) . . . . ?
C6B C1B P1 N1 30.8(10) . . . . ?
C6B C1B P1 C7 -76.8(9) . . . . ?
C1B C2B C3B C4B 0.0 . . . . ?
C1B P1 N1 K1 29.3(6) . . . 4_655 ?
C1B P1 N1 C29 134.3(7) . . . . ?
C1B P1 C7 C12 95.3(7) . . . . ?
C1B P1 C7 C8 -84.0(8) . . . . ?
Ru1 S1 O2 K1 -49.3(7) . . . . ?
Ru1 P1 N1 K1 -105.3(3) . . . 4_655 ?
Ru1 P1 N1 C29 -0.3(7) . . . . ?
Ru1 P1 C7 C12 -129.6(6) . . . . ?
Ru1 P1 C7 C8 51.2(8) . . . . ?
Ru1 P2 N3 K1 -90.8(3) . . . . ?
Ru1 P2 N3 C25 9.4(6) . . . . ?
Ru1 P2 C13 C14 -121.6(10) . . . . ?
Ru1 P2 C13 C18 66.3(14) . . . . ?
Ru1 P2 C19 C24 150.3(8) . . . . ?
Ru1 P2 C19 C20 -34.0(10) . . . . ?
Ru1 N2 C29 K1 86.9(6) . . . 4_655 ?
Ru1 N2 C29 N1 5.6(10) . . . . ?
Ru1 N2 C29 C28 -177.5(6) . . . . ?
Ru1 N2 C25 N3 -4.8(10) . . . . ?
Ru1 N2 C25 C26 174.7(6) . . . . ?
K1 C6B C1B C2B 123.2(7) 4_655 . . . ?
K1 C6B C1B P1 -59.7(8) 4_655 . . . ?
K1 N1 C29 N2 119.5(7) 4_655 . . . ?
K1 N1 C29 C28 -57.4(7) 4_655 . . . ?
K1 N3 C25 N2 112.9(7) . . . . ?
K1 N3 C25 C26 -66.6(7) . . . . ?
K1 C29 C28 C27 127.3(8) 4_655 . . . ?
K1 C28 C27 C26 92.5(11) 4_655 . . . ?
K1 C2A C1A P1 60.9(10) 4_655 . . . ?
K1 C2A C1A C6A -111.9(9) 4_655 . . . ?
K1 C2A C3A C4A 103.9(10) 4_655 . . . ?
K1 O3 C33 C32 129(3) . . . . ?
K1 O3 C30 C31 -157(3) . . . . ?
P1 N1 C29 K1 -122.8(6) . . . 4_655 ?
P1 N1 C29 N2 -3.2(10) . . . . ?
P1 N1 C29 C28 179.9(6) . . . . ?
P1 C7 C12 C11 -179.5(7) . . . . ?
P1 C7 C8 C9 178.4(7) . . . . ?
P1 C1A C6A C5A -172.9(14) . . . . ?
P2 N3 C25 N2 -4.0(10) . . . . ?
P2 N3 C25 C26 176.5(6) . . . . ?
P2 C13 C14 C15 -177.9(11) . . . . ?
P2 C13 C18 C17 178.3(17) . . . . ?
P2 C19 C20 C21 -175.2(10) . . . . ?
N1 P1 C7 C12 -9.4(8) . . . . ?
N1 P1 C7 C8 171.3(7) . . . . ?
N1 C29 C28 K1 51.5(7) . . . 4_655 ?
N1 C29 C28 C27 178.9(8) . . . . ?
N2 C29 C28 K1 -125.5(7) . . . 4_655 ?
N2 C29 C28 C27 1.9(12) . . . . ?
N2 C25 C26 C27 3.6(12) . . . . ?
N3 P2 C13 C14 -4.8(13) . . . . ?
N3 P2 C13 C18 -177.0(13) . . . . ?
N3 P2 C19 C24 28.4(10) . . . . ?
N3 P2 C19 C20 -155.8(9) . . . . ?
N3 C25 C26 C27 -176.9(8) . . . . ?
C29 N2 C25 N3 174.9(7) . . . . ?
C29 N2 C25 C26 -5.6(11) . . . . ?
C29 C28 C27 C26 -3.8(14) . . . . ?
C7 P1 N1 K1 124.8(4) . . . 4_655 ?
C7 P1 N1 C29 -130.1(6) . . . . ?
C28 C27 C26 C25 1.1(14) . . . . ?
C25 N2 C29 K1 -92.7(8) . . . 4_655 ?
C25 N2 C29 N1 -174.0(7) . . . . ?
C25 N2 C29 C28 2.9(11) . . . . ?
C23 C24 C19 P2 174.6(11) . . . . ?
C23 C24 C19 C20 -1.2(18) . . . . ?
C23 C22 C21 C20 -2(2) . . . . ?
C13 P2 N3 K1 145.2(5) . . . . ?
C13 P2 N3 C25 -114.6(7) . . . . ?
C13 P2 C19 C24 -79.1(10) . . . . ?
C13 P2 C19 C20 96.6(10) . . . . ?
C13 C14 C15 C16 -4(3) . . . . ?
C12 C7 C8 C9 -0.9(13) . . . . ?
C12 C11 C10 C9 0.5(14) . . . . ?
C24 C23 C22 C21 1(2) . . . . ?
C24 C19 C20 C21 0.7(18) . . . . ?
C35 S1 O2 K1 80.1(7) . . . . ?
C22 C23 C24 C19 0(2) . . . . ?
C19 P2 N3 K1 42.9(5) . . . . ?
C19 P2 N3 C25 143.1(6) . . . . ?
C19 P2 C13 C14 102.4(12) . . . . ?
C19 P2 C13 C18 -69.8(14) . . . . ?
C19 C20 C21 C22 1(2) . . . . ?
C36 S1 O2 K1 -176.8(7) . . . . ?
C14 C13 C18 C17 6(3) . . . . ?
C16 C17 C18 C13 3(3) . . . . ?
C8 C7 C12 C11 -0.2(12) . . . . ?
C8 C9 C10 C11 -1.6(14) . . . . ?
C17 C16 C15 C14 13(3) . . . . ?
C18 C13 C14 C15 -6(2) . . . . ?
C15 C16 C17 C18 -13(3) . . . . ?
C10 C9 C8 C7 1.8(14) . . . . ?
C10 C11 C12 C7 0.3(13) . . . . ?
C2A C1A C6A C5A 0.0 . . . . ?
C1A P1 N1 K1 12.7(6) . . . 4_655 ?
C1A P1 N1 C29 117.8(8) . . . . ?
C1A P1 C7 C12 105.6(9) . . . . ?
C1A P1 C7 C8 -73.7(9) . . . . ?
C1A C2A C3A C4A 0.0 . . . . ?
C1A C6A C5A C4A 0.0 . . . . ?
C6A C5A C4A C3A 0.0 . . . . ?
C5A C4A C3A C2A 0.0 . . . . ?
C3A C2A C1A P1 172.8(14) . . . . ?
C3A C2A C1A C6A 0.0 . . . . ?
O3 C30 C31 C32 8(4) . . . . ?
C33 O3 C30 C31 23(4) . . . . ?
C30 O3 C33 C32 -51(4) . . . . ?
C31 C32 C33 O3 45(3) . . . . ?

loop_
_twin_individual_id
_twin_individual_mass_fraction_refined
1 0.95(2)
2 0.05(2)
